data_7018602
loop_
_publ_author_name
'Zhang, Shaowei'
'Wang, Yuan'
'Zhao, Junwei'
'Ma, Pengtao'
'Wang, Jingping'
'Niu, Jingyang'

_publ_section_title
;
 Two types of oxalate-bridging rare-earth-substituted Keggin-type
 phosphotungstates {[(\a-PW(11)O(39))RE(H(2)O)](2)(C(2)O(4))}(10-) and
 {(\a-x-PW(10)O(38))RE(2)(C(2)O(4))(H(2)O)(2)}(3-).
;
_journal_issue 13
_journal_name_full 'Dalton transactions (Cambridge, England : 2003)'
_journal_page_first 3764
_journal_page_last 3772
_journal_paper_doi 10.1039/c2dt12202b
_journal_volume 41
_journal_year 2012
_chemical_formula_sum 'C42 H144 Ho2 N10 O94 P2 W22'
_chemical_formula_weight 6729.89
_chemical_name_systematic
;

?

;
_space_group_IT_number 14
_symmetry_cell_setting monoclinic
_symmetry_space_group_name_Hall '-P 2yn'
_symmetry_space_group_name_H-M 'P 1 21/n 1'
_atom_sites_solution_hydrogens geom
_atom_sites_solution_primary direct
_atom_sites_solution_secondary difmap
_audit_creation_method SHELXL-97
_cell_angle_alpha 90.00
_cell_angle_beta 102.789(18)
_cell_angle_gamma 90.00
_cell_formula_units_Z 2
_cell_length_a 18.606(16)
_cell_length_b 18.184(16)
_cell_length_c 20.56(2)
_cell_measurement_reflns_used 774
_cell_measurement_temperature 296(2)
_cell_measurement_theta_max 17.93
_cell_measurement_theta_min 3.17
_cell_volume 6784(11)
_computing_cell_refinement 'Bruker SMART'
_computing_data_collection 'Bruker SMART'
_computing_data_reduction 'Bruker SAINT'
_computing_molecular_graphics 'Bruker SHELXTL'
_computing_publication_material 'Bruker SHELXTL'
_computing_structure_refinement 'SHELXL-97 (Sheldrick, 1997)'
_computing_structure_solution 'SHELXS-97 (Sheldrick, 1990)'
_diffrn_ambient_temperature 296(2)
_diffrn_measured_fraction_theta_full 0.999
_diffrn_measured_fraction_theta_max 0.999
_diffrn_measurement_device_type 'CCD area detector'
_diffrn_measurement_method 'phi and omega scans'
_diffrn_radiation_monochromator graphite
_diffrn_radiation_source 'fine-focus sealed tube'
_diffrn_radiation_type MoK\a
_diffrn_radiation_wavelength 0.71073
_diffrn_reflns_av_R_equivalents 0.0889
_diffrn_reflns_av_sigmaI/netI 0.1229
_diffrn_reflns_limit_h_max 16
_diffrn_reflns_limit_h_min -22
_diffrn_reflns_limit_k_max 21
_diffrn_reflns_limit_k_min -18
_diffrn_reflns_limit_l_max 23
_diffrn_reflns_limit_l_min -24
_diffrn_reflns_number 34136
_diffrn_reflns_theta_full 25.00
_diffrn_reflns_theta_max 25.00
_diffrn_reflns_theta_min 1.34
_exptl_absorpt_coefficient_mu 19.833
_exptl_absorpt_correction_T_max 0.0830
_exptl_absorpt_correction_T_min 0.0377
_exptl_absorpt_correction_type multi-scan
_exptl_absorpt_process_details SADABS
_exptl_crystal_colour 'light pink'
_exptl_crystal_density_diffrn 3.293
_exptl_crystal_density_method 'not measured'
_exptl_crystal_description block
_exptl_crystal_F_000 6016
_exptl_crystal_size_max 0.48
_exptl_crystal_size_mid 0.28
_exptl_crystal_size_min 0.25
_refine_diff_density_max 2.073
_refine_diff_density_min -2.866
_refine_diff_density_rms 0.384
_refine_ls_extinction_method none
_refine_ls_goodness_of_fit_ref 1.029
_refine_ls_hydrogen_treatment constr
_refine_ls_matrix_type full
_refine_ls_number_parameters 748
_refine_ls_number_reflns 11944
_refine_ls_number_restraints 65
_refine_ls_restrained_S_all 1.027
_refine_ls_R_factor_all 0.0973
_refine_ls_R_factor_gt 0.0546
_refine_ls_shift/su_max 0.001
_refine_ls_shift/su_mean 0.000
_refine_ls_structure_factor_coef Fsqd
_refine_ls_weighting_details 'calc w=1/[\s^2^(Fo^2^)+(0.0032P)^2^+22.7857P] where P=(Fo^2^+2Fc^2^)/3'
_refine_ls_weighting_scheme calc
_refine_ls_wR_factor_gt 0.1209
_refine_ls_wR_factor_ref 0.1485
_reflns_number_gt 7802
_reflns_number_total 11944
_reflns_threshold_expression >2sigma(I)
_cod_data_source_file c2dt12202b.txt
_cod_data_source_block 3
_cod_depositor_comments
;
The following automatic conversions were performed:

'_symmetry_cell_setting' value 'Monoclinic' changed to 'monoclinic'
according to /home/saulius/struct/CIF-dictionaries/cif_core.dic
dictionary named 'cif_core.dic' version 2.4.1 from
2010-06-29.

'_exptl_absorpt_correction_type' value 'Multi-scan'
changed to 'multi-scan' according to
/home/saulius/struct/CIF-dictionaries/cif_core.dic dictionary named
'cif_core.dic' version 2.4.1 from 2010-06-29.

Automatic conversion script
Id: cif_fix_values 1715 2011-07-08 13:25:40Z adriana 
;
_cod_original_cell_volume 6785(11)
_cod_original_sg_symbol_H-M P2(1)/n
_cod_database_code 7018602

loop_
_symmetry_equiv_pos_as_xyz
'x, y, z'
'-x+1/2, y+1/2, -z+1/2'
'-x, -y, -z'
'x-1/2, -y-1/2, z-1/2'

loop_
_atom_site_label
_atom_site_type_symbol
_atom_site_fract_x
_atom_site_fract_y
_atom_site_fract_z
_atom_site_U_iso_or_equiv
_atom_site_adp_type
_atom_site_occupancy
_atom_site_symmetry_multiplicity
_atom_site_calc_flag
_atom_site_refinement_flags
W1 W 0.91348(4) 0.38809(4) 0.15460(4) 0.0369(2) Uani 1 1 d .
W2 W 0.83345(4) 0.31396(4) 0.27429(4) 0.02990(19) Uani 1 1 d .
W3 W 0.83427(4) 0.21973(5) 0.12801(4) 0.0384(2) Uani 1 1 d .
W4 W 0.91970(4) 0.15918(4) 0.37188(4) 0.02996(19) Uani 1 1 d .
W5 W 0.92069(4) 0.06132(4) 0.22785(4) 0.0373(2) Uani 1 1 d .
W6 W 1.07947(4) 0.08697(4) 0.34344(4) 0.0380(2) Uani 1 1 d .
W7 W 1.00800(5) 0.14319(5) 0.10034(5) 0.0474(2) Uani 1 1 d .
W8 W 1.16639(4) 0.16928(5) 0.21799(5) 0.0435(2) Uani 1 1 d .
W9 W 1.08596(5) 0.31407(5) 0.12567(4) 0.0443(2) Uani 1 1 d .
W10 W 1.16304(4) 0.27267(4) 0.37500(4) 0.0339(2) Uani 1 1 d .
W11 W 1.08563(4) 0.41673(4) 0.28274(4) 0.03105(19) Uani 1 1 d .
Ho1 Ho 1.00151(4) 0.35697(4) 0.42118(4) 0.0263(2) Uani 1 1 d .
P1 P 1.0033(2) 0.2418(2) 0.2505(2) 0.0177(9) Uani 1 1 d .
O1 O 0.8899(8) 0.4675(8) 0.1090(8) 0.062(4) Uani 1 1 d .
O2 O 0.7548(6) 0.3411(7) 0.2952(7) 0.045(4) Uani 1 1 d .
O3 O 0.7608(8) 0.1929(9) 0.0685(8) 0.066(4) Uani 1 1 d .
O4 O 0.8723(7) 0.1290(7) 0.4282(7) 0.048(4) Uani 1 1 d .
O5 O 0.8781(8) -0.0196(7) 0.2015(8) 0.062(4) Uani 1 1 d .
O6 O 1.1336(7) 0.0199(7) 0.3874(8) 0.057(4) Uani 1 1 d .
O7 O 0.9928(8) 0.0910(8) 0.0300(7) 0.058(4) Uani 1 1 d U
O8 O 1.2497(7) 0.1312(9) 0.2173(8) 0.068(5) Uani 1 1 d .
O9 O 1.1187(9) 0.3665(8) 0.0692(7) 0.064(4) Uani 1 1 d .
O10 O 1.2513(6) 0.2639(7) 0.4199(7) 0.048(4) Uani 1 1 d .
O11 O 1.1212(7) 0.5003(7) 0.2707(7) 0.048(4) Uani 1 1 d .
O12 O 0.8456(6) 0.3893(6) 0.2103(6) 0.033(3) Uani 1 1 d .
O13 O 0.7873(6) 0.2580(7) 0.1921(6) 0.040(3) Uani 1 1 d .
O14 O 0.8496(6) 0.3178(7) 0.1007(7) 0.041(3) Uani 1 1 d .
O15 O 1.0066(6) 0.0980(6) 0.3934(6) 0.037(3) Uani 1 1 d .
O16 O 0.9781(7) 0.0818(7) 0.1628(6) 0.044(3) Uani 1 1 d .
O17 O 0.9179(6) 0.1904(7) 0.0922(6) 0.040(3) Uani 1 1 d .
O18 O 1.0086(6) 0.0280(7) 0.2847(7) 0.046(4) Uani 1 1 d .
O19 O 1.0434(7) 0.2312(7) 0.0695(7) 0.052(4) Uani 1 1 d .
O20 O 1.1663(7) 0.2486(7) 0.1568(7) 0.047(4) Uani 1 1 d .
O21 O 0.9902(6) 0.3498(7) 0.1151(6) 0.039(3) Uani 1 1 d .
O22 O 1.1098(6) 0.3679(7) 0.2029(7) 0.041(3) Uani 1 1 d .
O23 O 1.1059(7) 0.1199(8) 0.1411(7) 0.051(4) Uani 1 1 d .
O24 O 0.8873(7) 0.0782(6) 0.3050(7) 0.042(3) Uani 1 1 d .
O25 O 1.1159(6) 0.3075(7) 0.4331(6) 0.035(3) Uani 1 1 d .
O26 O 0.9892(6) 0.4197(6) 0.2225(6) 0.032(3) Uani 1 1 d .
O27 O 0.8536(6) 0.1331(7) 0.1808(6) 0.037(3) Uani 1 1 d .
O28 O 1.1263(6) 0.1020(7) 0.2715(7) 0.041(3) Uani 1 1 d .
O29 O 1.1836(6) 0.2305(7) 0.2893(7) 0.042(3) Uani 1 1 d .
O30 O 0.8493(6) 0.2198(6) 0.3133(6) 0.034(3) Uani 1 1 d .
O31 O 1.1686(6) 0.3651(7) 0.3328(6) 0.037(3) Uani 1 1 d .
O32 O 0.9045(5) 0.3520(6) 0.3375(6) 0.030(3) Uani 1 1 d .
O33 O 1.0482(6) 0.4347(6) 0.3535(6) 0.035(3) Uani 1 1 d .
O34 O 1.1265(6) 0.1746(6) 0.3788(6) 0.035(3) Uani 1 1 d .
O35 O 0.9694(6) 0.2366(6) 0.4092(6) 0.031(3) Uani 1 1 d .
O36 O 0.9297(6) 0.2759(6) 0.2180(6) 0.029(3) Uani 1 1 d .
O37 O 0.9884(5) 0.1705(6) 0.2844(6) 0.027(3) Uani 1 1 d .
O38 O 1.0463(6) 0.2248(6) 0.1971(6) 0.031(3) Uani 1 1 d .
O39 O 1.0469(5) 0.2946(6) 0.3019(6) 0.024(3) Uani 1 1 d .
O40 O 0.9322(6) 0.4608(7) 0.4376(6) 0.035(3) Uani 1 1 d .
C1 C 0.9601(8) 0.5075(9) 0.4811(9) 0.027(4) Uani 1 1 d .
C2 C 1.174(3) 0.065(2) 0.568(3) 0.20(2) Uani 1 1 d .
H2A H 1.1643 0.0575 0.5201 0.297 Uiso 1 1 calc R
H2B H 1.1735 0.0181 0.5893 0.297 Uiso 1 1 calc R
H2C H 1.2211 0.0876 0.5824 0.297 Uiso 1 1 calc R
C3 C 1.1360(19) 0.115(2) 0.6553(17) 0.146(16) Uani 1 1 d .
H3A H 1.0981 0.1430 0.6685 0.219 Uiso 1 1 calc R
H3B H 1.1827 0.1383 0.6709 0.219 Uiso 1 1 calc R
H3C H 1.1374 0.0663 0.6743 0.219 Uiso 1 1 calc R
C4 C 1.0547(15) 0.0693(15) 0.5608(14) 0.109(12) Uani 1 1 d .
H4A H 1.0139 0.0972 0.5693 0.163 Uiso 1 1 calc R
H4B H 1.0579 0.0233 0.5841 0.163 Uiso 1 1 calc R
H4C H 1.0473 0.0602 0.5138 0.163 Uiso 1 1 calc R
C5 C 1.1165(17) 0.1785(13) 0.5497(15) 0.121(14) Uani 1 1 d .
H5A H 1.0761 0.2064 0.5589 0.182 Uiso 1 1 calc R
H5B H 1.1090 0.1707 0.5025 0.182 Uiso 1 1 calc R
H5C H 1.1616 0.2049 0.5654 0.182 Uiso 1 1 calc R
C6 C 0.693(2) 0.122(2) 0.2704(16) 0.19(2) Uani 1 1 d .
H6A H 0.6628 0.1563 0.2880 0.283 Uiso 1 1 calc R
H6B H 0.7349 0.1467 0.2613 0.283 Uiso 1 1 calc R
H6C H 0.7086 0.0834 0.3023 0.283 Uiso 1 1 calc R
C7 C 0.6311(16) 0.1500(17) 0.1627(17) 0.109(11) Uani 1 1 d U
H7A H 0.6006 0.1854 0.1783 0.164 Uiso 1 1 calc R
H7B H 0.6043 0.1285 0.1219 0.164 Uiso 1 1 calc R
H7C H 0.6745 0.1739 0.1550 0.164 Uiso 1 1 calc R
C8 C 0.7023(16) 0.0366(17) 0.1853(18) 0.120(14) Uani 1 1 d .
H8A H 0.7175 -0.0019 0.2173 0.181 Uiso 1 1 calc R
H8B H 0.7449 0.0617 0.1774 0.181 Uiso 1 1 calc R
H8C H 0.6750 0.0159 0.1443 0.181 Uiso 1 1 calc R
C9 C 0.5897(15) 0.0523(15) 0.2277(17) 0.112(12) Uani 1 1 d .
H9A H 0.5587 0.0859 0.2450 0.168 Uiso 1 1 calc R
H9B H 0.6072 0.0149 0.2603 0.168 Uiso 1 1 calc R
H9C H 0.5620 0.0300 0.1876 0.168 Uiso 1 1 calc R
C10 C 1.352(3) 0.097(3) 0.3488(16) 0.36(4) Uiso 1 1 d DU
H10A H 1.3372 0.0493 0.3310 0.534 Uiso 1 1 calc R
H10B H 1.3917 0.1149 0.3304 0.534 Uiso 1 1 calc R
H10C H 1.3108 0.1303 0.3375 0.534 Uiso 1 1 calc R
C11 C 1.4286(19) 0.0380(18) 0.435(3) 0.31(5) Uani 1 1 d DU
H11A H 1.4119 -0.0063 0.4113 0.467 Uiso 1 1 calc R
H11B H 1.4375 0.0286 0.4823 0.467 Uiso 1 1 calc R
H11C H 1.4734 0.0542 0.4240 0.467 Uiso 1 1 calc R
C12 C 1.404(2) 0.1606(19) 0.443(2) 0.25(3) Uiso 1 1 d DU
H12A H 1.4181 0.1588 0.4905 0.373 Uiso 1 1 calc R
H12B H 1.3675 0.1982 0.4294 0.373 Uiso 1 1 calc R
H12C H 1.4465 0.1716 0.4251 0.373 Uiso 1 1 calc R
C13 C 1.3144(18) 0.076(2) 0.446(2) 0.19(2) Uiso 1 1 d DU
H13A H 1.2914 0.0319 0.4268 0.285 Uiso 1 1 calc R
H13B H 1.2796 0.1161 0.4370 0.285 Uiso 1 1 calc R
H13C H 1.3309 0.0703 0.4934 0.285 Uiso 1 1 calc R
C14 C 0.758(3) -0.073(4) -0.063(3) 0.37(5) Uani 1 1 d DU
H14A H 0.7631 -0.0459 -0.1018 0.557 Uiso 1 1 calc R
H14B H 0.7076 -0.0886 -0.0684 0.557 Uiso 1 1 calc R
H14C H 0.7898 -0.1144 -0.0566 0.557 Uiso 1 1 calc R
C15 C 0.8574(16) -0.028(5) 0.021(3) 0.39(4) Uani 1 1 d DU
H15A H 0.8808 0.0084 -0.0011 0.579 Uiso 1 1 calc R
H15B H 0.8747 -0.0759 0.0130 0.579 Uiso 1 1 calc R
H15C H 0.8691 -0.0182 0.0684 0.579 Uiso 1 1 calc R
C16 C 0.751(4) -0.084(4) 0.034(4) 0.40(4) Uani 1 1 d DU
H16A H 0.7789 -0.1279 0.0302 0.595 Uiso 1 1 calc R
H16B H 0.6999 -0.0930 0.0158 0.595 Uiso 1 1 calc R
H16C H 0.7585 -0.0702 0.0798 0.595 Uiso 1 1 calc R
C17 C 0.735(2) 0.043(3) 0.003(3) 0.25(3) Uani 1 1 d DU
H17A H 0.7488 0.0816 -0.0237 0.381 Uiso 1 1 calc R
H17B H 0.7464 0.0584 0.0492 0.381 Uiso 1 1 calc R
H17C H 0.6834 0.0335 -0.0107 0.381 Uiso 1 1 calc R
C18 C 1.153(2) -0.182(2) 0.185(2) 0.155(15) Uiso 1 1 d DU
H18A H 1.1748 -0.1648 0.1501 0.232 Uiso 1 1 calc R
H18B H 1.1062 -0.2048 0.1664 0.232 Uiso 1 1 calc R
H18C H 1.1847 -0.2170 0.2121 0.232 Uiso 1 1 calc R
C19 C 1.100(3) -0.079(3) 0.167(3) 0.29(3) Uiso 1 1 d DU
H19A H 1.1308 -0.0757 0.1351 0.435 Uiso 1 1 calc R
H19B H 1.0877 -0.0304 0.1790 0.435 Uiso 1 1 calc R
H19C H 1.0559 -0.1053 0.1476 0.435 Uiso 1 1 calc R
C20 C 1.197(3) -0.059(3) 0.243(3) 0.25(3) Uiso 1 1 d DU
H20A H 1.2173 -0.0506 0.2044 0.371 Uiso 1 1 calc R
H20B H 1.2357 -0.0742 0.2796 0.371 Uiso 1 1 calc R
H20C H 1.1747 -0.0151 0.2543 0.371 Uiso 1 1 calc R
C21 C 1.098(4) -0.111(4) 0.281(4) 0.35(4) Uiso 1 1 d DU
H21A H 1.1222 -0.1378 0.3195 0.520 Uiso 1 1 calc R
H21B H 1.0491 -0.1307 0.2647 0.520 Uiso 1 1 calc R
H21C H 1.0944 -0.0602 0.2917 0.520 Uiso 1 1 calc R
N1 N 1.1203(11) 0.1091(12) 0.5828(10) 0.067(6) Uani 1 1 d .
N2 N 0.6526(10) 0.0923(12) 0.2130(11) 0.072(7) Uani 1 1 d .
N3 N 1.3749(11) 0.0925(11) 0.4182(12) 0.103(8) Uani 1 1 d DU
N4 N 0.7770(12) -0.0241(19) -0.0039(14) 0.137(13) Uani 1 1 d DU
N5 N 1.141(3) -0.119(3) 0.228(3) 0.24(2) Uiso 1 1 d DU
O1W O 0.9631(9) 0.3241(8) 0.5178(8) 0.066(4) Uani 1 1 d .
O41 O 1.0697(6) 0.4353(7) 0.5032(6) 0.036(3) Uani 1 1 d .
O2W O 0.9310(9) 0.4220(8) 0.6038(8) 0.066(5) Uani 1 1 d .
O3W O 1.3926(13) 0.1680(11) 0.1989(12) 0.125(9) Uani 1 1 d .
O4W O 0.9075(17) 0.1972(12) 0.5578(16) 0.186(14) Uani 1 1 d .
O5W O 0.903(3) 0.614(2) 0.080(2) 0.128(17) Uani 0.50 1 d P
O6W O 0.6035(15) 0.3208(16) 0.314(2) 0.101(16) Uani 0.50 1 d P
O7W O 1.5141(18) 0.207(2) 0.306(3) 0.14(2) Uani 0.50 1 d P
O8W O 0.788(3) 0.243(3) 0.599(3) 0.19(2) Uiso 0.50 1 d P

loop_
_atom_site_aniso_label
_atom_site_aniso_U_11
_atom_site_aniso_U_22
_atom_site_aniso_U_33
_atom_site_aniso_U_23
_atom_site_aniso_U_13
_atom_site_aniso_U_12
W1 0.0491(5) 0.0335(5) 0.0289(5) 0.0039(4) 0.0104(4) 0.0054(4)
W2 0.0271(4) 0.0326(4) 0.0304(5) -0.0056(3) 0.0071(3) 0.0037(3)
W3 0.0428(4) 0.0423(5) 0.0289(5) -0.0085(4) 0.0057(3) -0.0009(4)
W4 0.0363(4) 0.0245(4) 0.0328(5) -0.0007(3) 0.0157(3) -0.0040(3)
W5 0.0468(4) 0.0246(4) 0.0437(5) -0.0097(4) 0.0167(4) -0.0035(3)
W6 0.0423(4) 0.0261(5) 0.0484(6) 0.0039(4) 0.0162(4) 0.0089(3)
W7 0.0641(5) 0.0443(6) 0.0428(6) -0.0170(4) 0.0311(4) 0.0000(4)
W8 0.0436(5) 0.0391(5) 0.0580(6) -0.0079(4) 0.0332(4) 0.0070(4)
W9 0.0617(5) 0.0415(5) 0.0412(5) -0.0010(4) 0.0365(4) -0.0002(4)
W10 0.0258(4) 0.0347(5) 0.0432(5) -0.0023(4) 0.0117(3) 0.0036(3)
W11 0.0352(4) 0.0268(4) 0.0362(5) -0.0017(3) 0.0189(3) -0.0037(3)
Ho1 0.0283(4) 0.0250(5) 0.0275(5) -0.0033(4) 0.0103(3) 0.0008(3)
P1 0.023(2) 0.013(2) 0.020(2) -0.0024(18) 0.0097(17) 0.0014(17)
O1 0.079(10) 0.042(9) 0.055(11) 0.015(8) -0.005(8) 0.003(8)
O2 0.036(7) 0.053(9) 0.048(9) -0.009(7) 0.015(6) 0.019(6)
O3 0.070(10) 0.074(11) 0.047(11) -0.007(9) -0.003(8) -0.004(8)
O4 0.063(8) 0.045(9) 0.045(9) 0.007(7) 0.033(7) -0.004(7)
O5 0.091(11) 0.033(9) 0.069(12) -0.013(8) 0.035(9) -0.004(8)
O6 0.048(8) 0.040(9) 0.082(12) 0.028(8) 0.017(8) 0.000(6)
O7 0.079(7) 0.057(7) 0.045(7) -0.022(6) 0.029(6) 0.003(6)
O8 0.044(8) 0.081(12) 0.089(13) -0.016(10) 0.040(8) 0.012(8)
O9 0.109(12) 0.054(10) 0.045(10) -0.008(8) 0.052(9) -0.019(9)
O10 0.022(6) 0.049(9) 0.070(11) -0.017(8) 0.001(6) 0.009(6)
O11 0.054(8) 0.026(8) 0.080(11) -0.005(7) 0.046(8) -0.012(6)
O12 0.038(6) 0.032(7) 0.029(8) 0.001(6) 0.007(5) 0.018(5)
O13 0.033(6) 0.058(9) 0.029(8) 0.002(6) 0.005(5) -0.012(6)
O14 0.047(7) 0.033(8) 0.041(9) -0.005(6) 0.002(6) 0.005(6)
O15 0.056(7) 0.025(7) 0.034(8) -0.006(6) 0.019(6) 0.000(6)
O16 0.062(8) 0.039(8) 0.031(8) -0.017(6) 0.008(6) 0.002(6)
O17 0.054(8) 0.056(9) 0.012(7) -0.005(6) 0.015(6) -0.007(7)
O18 0.041(7) 0.037(8) 0.058(10) -0.004(7) 0.006(6) 0.005(6)
O19 0.078(10) 0.053(9) 0.036(9) -0.007(7) 0.038(8) 0.014(7)
O20 0.059(8) 0.042(8) 0.052(10) -0.017(7) 0.034(7) 0.011(7)
O21 0.053(7) 0.043(8) 0.028(8) 0.000(6) 0.028(6) 0.007(6)
O22 0.044(7) 0.036(8) 0.056(9) -0.003(7) 0.042(7) 0.003(6)
O23 0.062(8) 0.051(9) 0.051(10) -0.013(7) 0.032(7) 0.002(7)
O24 0.062(8) 0.022(7) 0.048(9) -0.013(6) 0.025(7) -0.015(6)
O25 0.033(6) 0.042(8) 0.029(8) 0.001(6) 0.007(5) 0.005(6)
O26 0.047(7) 0.023(7) 0.030(8) -0.005(5) 0.018(6) -0.004(5)
O27 0.048(7) 0.035(7) 0.029(8) -0.010(6) 0.009(6) -0.004(6)
O28 0.051(7) 0.033(8) 0.048(9) -0.005(6) 0.027(7) 0.010(6)
O29 0.026(6) 0.050(9) 0.058(10) -0.010(7) 0.027(6) 0.010(6)
O30 0.031(6) 0.034(7) 0.037(8) 0.004(6) 0.006(5) -0.002(5)
O31 0.028(6) 0.041(8) 0.049(9) 0.000(7) 0.028(6) 0.001(5)
O32 0.028(6) 0.032(7) 0.030(8) -0.002(6) 0.005(5) 0.002(5)
O33 0.044(7) 0.031(7) 0.030(8) -0.003(6) 0.007(6) 0.006(6)
O34 0.030(6) 0.026(7) 0.050(9) -0.002(6) 0.015(6) 0.010(5)
O35 0.052(7) 0.022(7) 0.022(7) 0.001(5) 0.015(6) 0.005(5)
O36 0.040(6) 0.026(7) 0.024(7) 0.001(5) 0.012(5) 0.004(5)
O37 0.029(6) 0.023(6) 0.033(8) -0.011(5) 0.012(5) 0.011(5)
O38 0.038(6) 0.028(7) 0.036(8) -0.008(6) 0.030(6) 0.001(5)
O39 0.030(6) 0.019(6) 0.027(7) -0.003(5) 0.013(5) -0.003(5)
O40 0.031(6) 0.043(8) 0.033(8) -0.011(6) 0.013(5) 0.011(6)
C1 0.027(8) 0.019(10) 0.038(12) -0.005(8) 0.014(8) -0.001(7)
C2 0.26(6) 0.06(3) 0.26(7) 0.04(3) 0.05(5) 0.00(3)
C3 0.16(3) 0.18(4) 0.07(3) 0.00(3) -0.02(2) -0.10(3)
C4 0.12(2) 0.11(2) 0.07(2) 0.040(18) -0.033(17) -0.077(19)
C5 0.18(3) 0.051(17) 0.09(2) 0.035(16) -0.06(2) -0.075(19)
C6 0.24(4) 0.27(5) 0.04(2) -0.01(3) -0.01(3) -0.16(4)
C7 0.102(13) 0.114(14) 0.110(14) 0.009(9) 0.021(9) -0.007(9)
C8 0.10(2) 0.11(3) 0.16(4) -0.09(3) 0.05(2) -0.04(2)
C9 0.09(2) 0.08(2) 0.14(3) 0.04(2) -0.014(19) -0.042(17)
C11 0.16(4) 0.12(4) 0.66(14) 0.12(6) 0.09(6) 0.04(3)
C14 0.24(5) 0.52(10) 0.37(7) -0.38(8) 0.10(6) -0.06(7)
C15 0.068(16) 0.79(12) 0.30(8) -0.20(8) 0.04(3) 0.03(4)
C16 0.41(8) 0.34(6) 0.36(8) 0.10(7) -0.09(8) -0.19(7)
C17 0.22(5) 0.24(4) 0.37(9) -0.12(4) 0.22(6) -0.01(3)
N1 0.087(15) 0.054(14) 0.047(14) 0.004(11) -0.008(11) -0.018(11)
N2 0.057(12) 0.072(15) 0.073(16) 0.035(12) -0.014(11) -0.017(11)
N3 0.100(11) 0.105(11) 0.107(12) 0.008(9) 0.026(8) 0.005(8)
N4 0.075(13) 0.23(3) 0.11(3) -0.09(2) 0.033(15) -0.016(19)
O1W 0.106(12) 0.055(10) 0.051(11) -0.004(8) 0.046(9) -0.018(9)
O41 0.036(7) 0.038(8) 0.035(8) -0.013(6) 0.008(6) 0.003(6)
O2W 0.108(12) 0.040(9) 0.068(12) -0.018(8) 0.056(10) -0.020(8)
O3W 0.18(2) 0.083(15) 0.15(2) -0.056(15) 0.107(18) -0.030(14)
O4W 0.31(4) 0.067(16) 0.24(4) -0.018(19) 0.19(3) -0.025(19)
O5W 0.22(5) 0.05(2) 0.14(4) 0.03(3) 0.10(4) -0.02(3)
O6W 0.052(19) 0.028(18) 0.23(5) 0.02(2) 0.05(2) 0.004(14)
O7W 0.06(2) 0.09(3) 0.25(6) -0.09(4) 0.02(3) -0.01(2)

loop_
_atom_type_symbol
_atom_type_description
_atom_type_scat_dispersion_real
_atom_type_scat_dispersion_imag
_atom_type_scat_source
C C 0.0033 0.0016 'International Tables Vol C Tables 4.2.6.8 and 6.1.1.4'
H H 0.0000 0.0000 'International Tables Vol C Tables 4.2.6.8 and 6.1.1.4'
N N 0.0061 0.0033 'International Tables Vol C Tables 4.2.6.8 and 6.1.1.4'
O O 0.0106 0.0060 'International Tables Vol C Tables 4.2.6.8 and 6.1.1.4'
P P 0.1023 0.0942 'International Tables Vol C Tables 4.2.6.8 and 6.1.1.4'
Ho Ho -0.2175 4.6783 'International Tables Vol C Tables 4.2.6.8 and 6.1.1.4'
W W -0.8490 6.8722 'International Tables Vol C Tables 4.2.6.8 and 6.1.1.4'

loop_
_geom_angle_atom_site_label_1
_geom_angle_atom_site_label_2
_geom_angle_atom_site_label_3
_geom_angle
_geom_angle_site_symmetry_1
_geom_angle_site_symmetry_3
O1 W1 O26 102.2(6) . .
O1 W1 O12 101.3(6) . .
O26 W1 O12 92.3(5) . .
O1 W1 O21 101.4(6) . .
O26 W1 O21 85.3(5) . .
O12 W1 O21 157.2(5) . .
O1 W1 O14 101.1(6) . .
O26 W1 O14 156.4(5) . .
O12 W1 O14 86.9(5) . .
O21 W1 O14 86.4(5) . .
O1 W1 O36 172.6(6) . .
O26 W1 O36 82.6(4) . .
O12 W1 O36 72.6(4) . .
O21 W1 O36 84.6(4) . .
O14 W1 O36 74.6(5) . .
O2 W2 O32 104.2(6) . .
O2 W2 O30 102.7(6) . .
O32 W2 O30 91.2(5) . .
O2 W2 O12 101.7(6) . .
O32 W2 O12 92.4(5) . .
O30 W2 O12 153.6(5) . .
O2 W2 O13 97.5(5) . .
O32 W2 O13 158.3(5) . .
O30 W2 O13 84.0(5) . .
O12 W2 O13 83.0(5) . .
O2 W2 O36 166.8(5) . .
O32 W2 O36 87.3(4) . .
O30 W2 O36 83.2(4) . .
O12 W2 O36 70.8(4) . .
O13 W2 O36 71.1(4) . .
O3 W3 O13 100.9(6) . .
O3 W3 O27 101.2(6) . .
O13 W3 O27 88.0(5) . .
O3 W3 O14 101.9(7) . .
O13 W3 O14 89.1(6) . .
O27 W3 O14 156.9(5) . .
O3 W3 O17 103.5(6) . .
O13 W3 O17 155.5(5) . .
O27 W3 O17 85.5(5) . .
O14 W3 O17 87.7(5) . .
O3 W3 O36 170.9(6) . .
O13 W3 O36 71.9(4) . .
O27 W3 O36 84.4(4) . .
O14 W3 O36 73.0(4) . .
O17 W3 O36 83.9(4) . .
O4 W4 O35 105.2(6) . .
O4 W4 O30 103.2(6) . .
O35 W4 O30 91.9(5) . .
O4 W4 O15 101.1(6) . .
O35 W4 O15 91.6(5) . .
O30 W4 O15 153.5(5) . .
O4 W4 O24 96.2(6) . .
O35 W4 O24 158.3(5) . .
O30 W4 O24 86.1(5) . .
O15 W4 O24 81.0(5) . .
O4 W4 O37 165.9(5) . .
O35 W4 O37 86.8(4) . .
O30 W4 O37 83.4(4) . .
O15 W4 O37 70.6(4) . .
O24 W4 O37 71.6(4) . .
O5 W5 O24 101.3(6) . .
O5 W5 O18 101.4(7) . .
O24 W5 O18 86.1(6) . .
O5 W5 O27 102.9(6) . .
O24 W5 O27 90.9(5) . .
O18 W5 O27 155.6(5) . .
O5 W5 O16 103.7(6) . .
O24 W5 O16 155.0(5) . .
O18 W5 O16 87.4(6) . .
O27 W5 O16 85.2(5) . .
O5 W5 O37 170.8(6) . .
O24 W5 O37 72.5(4) . .
O18 W5 O37 71.8(4) . .
O27 W5 O37 84.2(4) . .
O16 W5 O37 82.5(4) . .
O6 W6 O15 101.4(6) . .
O6 W6 O34 103.3(6) . .
O15 W6 O34 91.6(5) . .
O6 W6 O28 101.4(6) . .
O15 W6 O28 157.0(5) . .
O34 W6 O28 85.7(5) . .
O6 W6 O18 100.2(6) . .
O15 W6 O18 85.7(5) . .
O34 W6 O18 156.4(5) . .
O28 W6 O18 87.7(6) . .
O6 W6 O37 171.5(5) . .
O15 W6 O37 72.3(5) . .
O34 W6 O37 82.9(4) . .
O28 W6 O37 84.8(5) . .
O18 W6 O37 73.9(5) . .
O7 W7 O17 101.8(6) . .
O7 W7 O16 103.4(6) . .
O17 W7 O16 86.4(5) . .
O7 W7 O23 102.5(6) . .
O17 W7 O23 155.7(5) . .
O16 W7 O23 88.1(6) . .
O7 W7 O19 101.0(6) . .
O17 W7 O19 87.3(5) . .
O16 W7 O19 155.6(5) . .
O23 W7 O19 88.0(6) . .
O7 W7 O38 171.6(5) . .
O17 W7 O38 83.5(4) . .
O16 W7 O38 83.3(4) . .
O23 W7 O38 72.3(5) . .
O19 W7 O38 72.6(5) . .
O8 W8 O29 105.0(6) . .
O8 W8 O28 102.6(7) . .
O29 W8 O28 87.1(6) . .
O8 W8 O20 99.7(6) . .
O29 W8 O20 92.5(6) . .
O28 W8 O20 157.0(5) . .
O8 W8 O23 99.7(7) . .
O29 W8 O23 155.2(5) . .
O28 W8 O23 86.7(6) . .
O20 W8 O23 84.1(6) . .
O8 W8 O38 169.4(6) . .
O29 W8 O38 83.0(4) . .
O28 W8 O38 84.6(4) . .
O20 W8 O38 72.6(4) . .
O23 W8 O38 72.6(5) . .
O9 W9 O22 103.6(6) . .
O9 W9 O21 101.6(7) . .
O22 W9 O21 87.5(5) . .
O9 W9 O20 101.8(7) . .
O22 W9 O20 91.2(5) . .
O21 W9 O20 156.2(5) . .
O9 W9 O19 100.7(6) . .
O22 W9 O19 155.7(5) . .
O21 W9 O19 87.0(5) . .
O20 W9 O19 84.4(6) . .
O9 W9 O38 171.4(5) . .
O22 W9 O38 83.1(5) . .
O21 W9 O38 83.8(4) . .
O20 W9 O38 72.5(5) . .
O19 W9 O38 72.7(5) . .
O10 W10 O25 103.5(6) . .
O10 W10 O31 100.7(6) . .
O25 W10 O31 94.4(5) . .
O10 W10 O34 101.5(6) . .
O25 W10 O34 94.2(5) . .
O31 W10 O34 153.6(5) . .
O10 W10 O29 95.2(6) . .
O25 W10 O29 161.2(5) . .
O31 W10 O29 84.2(5) . .
O34 W10 O29 79.7(5) . .
O10 W10 O39 172.1(6) . .
O25 W10 O39 81.2(4) . .
O31 W10 O39 72.4(4) . .
O34 W10 O39 84.3(4) . .
O29 W10 O39 80.5(4) . .
O11 W11 O33 101.0(6) . .
O11 W11 O31 103.0(6) . .
O33 W11 O31 93.8(5) . .
O11 W11 O26 102.5(6) . .
O33 W11 O26 92.5(5) . .
O31 W11 O26 152.0(5) . .
O11 W11 O22 96.4(6) . .
O33 W11 O22 162.3(5) . .
O31 W11 O22 85.6(5) . .
O26 W11 O22 80.4(5) . .
O11 W11 O39 174.7(5) . .
O33 W11 O39 81.3(5) . .
O31 W11 O39 72.0(4) . .
O26 W11 O39 82.0(4) . .
O22 W11 O39 81.6(4) . .
O32 Ho1 O35 74.1(4) . .
O32 Ho1 O25 130.8(4) . .
O35 Ho1 O25 81.3(4) . .
O32 Ho1 O33 84.6(4) . .
O35 Ho1 O33 131.1(4) . .
O25 Ho1 O33 80.6(4) . .
O32 Ho1 O1W 107.6(5) . .
O35 Ho1 O1W 73.9(5) . .
O25 Ho1 O1W 105.3(5) . .
O33 Ho1 O1W 155.0(5) . .
O32 Ho1 O40 76.4(4) . .
O35 Ho1 O40 130.6(4) . .
O25 Ho1 O40 146.3(4) . .
O33 Ho1 O40 83.4(4) . .
O1W Ho1 O40 78.6(5) . .
O32 Ho1 O41 143.4(4) . .
O35 Ho1 O41 138.6(4) . .
O25 Ho1 O41 79.6(4) . .
O33 Ho1 O41 81.1(4) . .
O1W Ho1 O41 76.3(5) . .
O40 Ho1 O41 68.7(4) . .
O36 P1 O39 109.8(6) . .
O36 P1 O38 109.4(7) . .
O39 P1 O38 110.1(6) . .
O36 P1 O37 108.1(6) . .
O39 P1 O37 110.0(7) . .
O38 P1 O37 109.5(6) . .
W1 O12 W2 126.6(6) . .
W3 O13 W2 127.3(6) . .
W3 O14 W1 124.4(7) . .
W6 O15 W4 127.1(7) . .
W7 O16 W5 152.3(7) . .
W7 O17 W3 151.4(7) . .
W5 O18 W6 126.5(7) . .
W7 O19 W9 125.4(7) . .
W9 O20 W8 125.3(6) . .
W9 O21 W1 149.0(7) . .
W9 O22 W11 152.9(6) . .
W7 O23 W8 126.0(7) . .
W5 O24 W4 126.8(6) . .
W10 O25 Ho1 132.0(6) . .
W1 O26 W11 156.7(6) . .
W3 O27 W5 150.8(7) . .
W6 O28 W8 148.2(7) . .
W8 O29 W10 154.0(7) . .
W2 O30 W4 144.0(6) . .
W10 O31 W11 124.2(6) . .
W2 O32 Ho1 159.4(6) . .
W11 O33 Ho1 130.9(6) . .
W6 O34 W10 155.4(8) . .
W4 O35 Ho1 156.6(6) . .
P1 O36 W1 125.3(6) . .
P1 O36 W2 126.4(7) . .
W1 O36 W2 90.0(4) . .
P1 O36 W3 126.0(6) . .
W1 O36 W3 87.8(4) . .
W2 O36 W3 89.5(4) . .
P1 O37 W6 126.2(6) . .
P1 O37 W4 125.9(6) . .
W6 O37 W4 90.0(4) . .
P1 O37 W5 126.0(6) . .
W6 O37 W5 87.7(3) . .
W4 O37 W5 89.1(4) . .
P1 O38 W8 124.8(7) . .
P1 O38 W9 125.6(6) . .
W8 O38 W9 89.7(3) . .
P1 O38 W7 126.9(6) . .
W8 O38 W7 89.0(3) . .
W9 O38 W7 89.2(4) . .
P1 O39 W10 127.1(6) . .
P1 O39 W11 127.2(6) . .
W10 O39 W11 89.7(3) . .
C1 O40 Ho1 119.3(10) . .
O41 C1 O40 127.2(15) 3_766 .
O41 C1 C1 116.7(19) 3_766 3_766
O40 C1 C1 116.1(18) . 3_766
N1 C2 H2A 109.5 . .
N1 C2 H2B 109.5 . .
H2A C2 H2B 109.5 . .
N1 C2 H2C 109.5 . .
H2A C2 H2C 109.5 . .
H2B C2 H2C 109.5 . .
N1 C3 H3A 109.5 . .
N1 C3 H3B 109.5 . .
H3A C3 H3B 109.5 . .
N1 C3 H3C 109.5 . .
H3A C3 H3C 109.5 . .
H3B C3 H3C 109.5 . .
N1 C4 H4A 109.5 . .
N1 C4 H4B 109.5 . .
H4A C4 H4B 109.5 . .
N1 C4 H4C 109.5 . .
H4A C4 H4C 109.5 . .
H4B C4 H4C 109.5 . .
N1 C5 H5A 109.5 . .
N1 C5 H5B 109.5 . .
H5A C5 H5B 109.5 . .
N1 C5 H5C 109.5 . .
H5A C5 H5C 109.5 . .
H5B C5 H5C 109.5 . .
N2 C6 H6A 109.5 . .
N2 C6 H6B 109.5 . .
H6A C6 H6B 109.5 . .
N2 C6 H6C 109.5 . .
H6A C6 H6C 109.5 . .
H6B C6 H6C 109.5 . .
N2 C7 H7A 109.5 . .
N2 C7 H7B 109.5 . .
H7A C7 H7B 109.5 . .
N2 C7 H7C 109.5 . .
H7A C7 H7C 109.5 . .
H7B C7 H7C 109.5 . .
N2 C8 H8A 109.5 . .
N2 C8 H8B 109.5 . .
H8A C8 H8B 109.5 . .
N2 C8 H8C 109.5 . .
H8A C8 H8C 109.5 . .
H8B C8 H8C 109.5 . .
N2 C9 H9A 109.5 . .
N2 C9 H9B 109.5 . .
H9A C9 H9B 109.5 . .
N2 C9 H9C 109.5 . .
H9A C9 H9C 109.5 . .
H9B C9 H9C 109.5 . .
N3 C10 H10A 109.5 . .
N3 C10 H10B 109.5 . .
H10A C10 H10B 109.5 . .
N3 C10 H10C 109.5 . .
H10A C10 H10C 109.5 . .
H10B C10 H10C 109.5 . .
N3 C11 H11A 109.5 . .
N3 C11 H11B 109.5 . .
H11A C11 H11B 109.5 . .
N3 C11 H11C 109.5 . .
H11A C11 H11C 109.5 . .
H11B C11 H11C 109.5 . .
N3 C12 H12A 109.5 . .
N3 C12 H12B 109.5 . .
H12A C12 H12B 109.5 . .
N3 C12 H12C 109.5 . .
H12A C12 H12C 109.5 . .
H12B C12 H12C 109.5 . .
N3 C13 H13A 109.5 . .
N3 C13 H13B 109.5 . .
H13A C13 H13B 109.5 . .
N3 C13 H13C 109.5 . .
H13A C13 H13C 109.5 . .
H13B C13 H13C 109.5 . .
N4 C14 C16 47(2) . .
N4 C14 H14A 109.5 . .
C16 C14 H14A 155.5 . .
N4 C14 H14B 109.5 . .
C16 C14 H14B 79.6 . .
H14A C14 H14B 109.5 . .
N4 C14 H14C 109.5 . .
C16 C14 H14C 87.5 . .
H14A C14 H14C 109.5 . .
H14B C14 H14C 109.5 . .
N4 C15 H15A 109.5 . .
N4 C15 H15B 109.5 . .
H15A C15 H15B 109.5 . .
N4 C15 H15C 109.5 . .
H15A C15 H15C 109.5 . .
H15B C15 H15C 109.5 . .
N4 C16 C14 47(2) . .
N4 C16 H16A 109.5 . .
C14 C16 H16A 82.2 . .
N4 C16 H16B 109.5 . .
C14 C16 H16B 84.8 . .
H16A C16 H16B 109.5 . .
N4 C16 H16C 109.5 . .
C14 C16 H16C 156.0 . .
H16A C16 H16C 109.5 . .
H16B C16 H16C 109.5 . .
N4 C17 H17A 109.5 . .
N4 C17 H17B 109.5 . .
H17A C17 H17B 109.5 . .
N4 C17 H17C 109.5 . .
H17A C17 H17C 109.5 . .
H17B C17 H17C 109.5 . .
N5 C18 H18A 109.5 . .
N5 C18 H18B 109.5 . .
H18A C18 H18B 109.5 . .
N5 C18 H18C 109.5 . .
H18A C18 H18C 109.5 . .
H18B C18 H18C 109.5 . .
N5 C19 H19A 109.5 . .
N5 C19 H19B 109.5 . .
H19A C19 H19B 109.5 . .
N5 C19 H19C 109.5 . .
H19A C19 H19C 109.5 . .
H19B C19 H19C 109.5 . .
N5 C20 H20A 109.5 . .
N5 C20 H20B 109.5 . .
H20A C20 H20B 109.5 . .
N5 C20 H20C 109.5 . .
H20A C20 H20C 109.5 . .
H20B C20 H20C 109.5 . .
N5 C21 H21A 109.5 . .
N5 C21 H21B 109.5 . .
H21A C21 H21B 109.5 . .
N5 C21 H21C 109.5 . .
H21A C21 H21C 109.5 . .
H21B C21 H21C 109.5 . .
C2 N1 C4 104(3) . .
C2 N1 C5 112(3) . .
C4 N1 C5 111(2) . .
C2 N1 C3 107(3) . .
C4 N1 C3 109(2) . .
C5 N1 C3 114(3) . .
C6 N2 C7 110(3) . .
C6 N2 C9 109(3) . .
C7 N2 C9 113(2) . .
C6 N2 C8 108(3) . .
C7 N2 C8 107(2) . .
C9 N2 C8 109(2) . .
C10 N3 C11 109.9(10) . .
C10 N3 C13 109.6(10) . .
C11 N3 C13 110.2(10) . .
C10 N3 C12 108.7(10) . .
C11 N3 C12 109.8(10) . .
C13 N3 C12 108.6(10) . .
C15 N4 C17 121(4) . .
C15 N4 C14 108(4) . .
C17 N4 C14 123(4) . .
C15 N4 C16 102(5) . .
C17 N4 C16 109(5) . .
C14 N4 C16 87(5) . .
C20 N5 C19 92(5) . .
C20 N5 C18 119(5) . .
C19 N5 C18 90(4) . .
C20 N5 C21 104(5) . .
C19 N5 C21 108(5) . .
C18 N5 C21 132(5) . .
C1 O41 Ho1 119.2(10) 3_766 .

loop_
_geom_bond_atom_site_label_1
_geom_bond_atom_site_label_2
_geom_bond_distance
_geom_bond_site_symmetry_2
W1 O1 1.724(13) .
W1 O26 1.842(11) .
W1 O12 1.884(11) .
W1 O21 1.922(11) .
W1 O14 1.922(12) .
W1 O36 2.405(11) .
W2 O2 1.687(11) .
W2 O32 1.776(11) .
W2 O30 1.885(12) .
W2 O12 1.947(12) .
W2 O13 1.997(12) .
W2 O36 2.438(11) .
W3 O3 1.693(14) .
W3 O13 1.869(12) .
W3 O27 1.901(13) .
W3 O14 1.909(12) .
W3 O17 1.938(11) .
W3 O36 2.483(11) .
W4 O4 1.694(12) .
W4 O35 1.765(11) .
W4 O30 1.920(11) .
W4 O15 1.932(12) .
W4 O24 2.014(12) .
W4 O37 2.436(11) .
W5 O5 1.703(14) .
W5 O24 1.853(13) .
W5 O18 1.888(12) .
W5 O27 1.914(12) .
W5 O16 1.924(13) .
W5 O37 2.496(11) .
W6 O6 1.707(13) .
W6 O15 1.884(11) .
W6 O34 1.884(12) .
W6 O28 1.896(12) .
W6 O18 1.908(13) .
W6 O37 2.396(10) .
W7 O7 1.700(13) .
W7 O17 1.857(12) .
W7 O16 1.877(14) .
W7 O23 1.877(14) .
W7 O19 1.894(14) .
W7 O38 2.458(12) .
W8 O8 1.700(12) .
W8 O29 1.812(13) .
W8 O28 1.904(12) .
W8 O20 1.914(14) .
W8 O23 1.946(14) .
W8 O38 2.403(11) .
W9 O9 1.714(13) .
W9 O22 1.835(13) .
W9 O21 1.864(11) .
W9 O20 1.908(13) .
W9 O19 1.956(14) .
W9 O38 2.411(11) .
W10 O10 1.704(11) .
W10 O25 1.749(11) .
W10 O31 1.905(12) .
W10 O34 1.917(12) .
W10 O29 2.035(13) .
W10 O39 2.378(10) .
W11 O11 1.698(12) .
W11 O33 1.777(12) .
W11 O31 1.902(12) .
W11 O26 1.942(11) .
W11 O22 2.003(12) .
W11 O39 2.394(10) .
Ho1 O32 2.204(11) .
Ho1 O35 2.267(11) .
Ho1 O25 2.273(11) .
Ho1 O33 2.286(12) .
Ho1 O1W 2.333(14) .
Ho1 O40 2.353(11) .
Ho1 O41 2.352(12) .
P1 O36 1.517(11) .
P1 O39 1.523(11) .
P1 O38 1.527(11) .
P1 O37 1.526(12) .
O40 C1 1.260(19) .
C1 O41 1.254(18) 3_766
C1 C1 1.54(3) 3_766
C2 N1 1.37(5) .
C2 H2A 0.9600 .
C2 H2B 0.9600 .
C2 H2C 0.9600 .
C3 N1 1.46(4) .
C3 H3A 0.9600 .
C3 H3B 0.9600 .
C3 H3C 0.9600 .
C4 N1 1.41(3) .
C4 H4A 0.9600 .
C4 H4B 0.9600 .
C4 H4C 0.9600 .
C5 N1 1.43(3) .
C5 H5A 0.9600 .
C5 H5B 0.9600 .
C5 H5C 0.9600 .
C6 N2 1.36(3) .
C6 H6A 0.9600 .
C6 H6B 0.9600 .
C6 H6C 0.9600 .
C7 N2 1.46(3) .
C7 H7A 0.9600 .
C7 H7B 0.9600 .
C7 H7C 0.9600 .
C8 N2 1.56(3) .
C8 H8A 0.9600 .
C8 H8B 0.9600 .
C8 H8C 0.9600 .
C9 N2 1.46(3) .
C9 H9A 0.9600 .
C9 H9B 0.9600 .
C9 H9C 0.9600 .
C10 N3 1.40(2) .
C10 H10A 0.9600 .
C10 H10B 0.9600 .
C10 H10C 0.9600 .
C11 N3 1.40(2) .
C11 H11A 0.9600 .
C11 H11B 0.9600 .
C11 H11C 0.9600 .
C12 N3 1.40(2) .
C12 H12A 0.9600 .
C12 H12B 0.9600 .
C12 H12C 0.9600 .
C13 N3 1.40(2) .
C13 H13A 0.9600 .
C13 H13B 0.9600 .
C13 H13C 0.9600 .
C14 N4 1.48(2) .
C14 C16 2.03(10) .
C14 H14A 0.9600 .
C14 H14B 0.9600 .
C14 H14C 0.9600 .
C15 N4 1.47(2) .
C15 H15A 0.9600 .
C15 H15B 0.9600 .
C15 H15C 0.9600 .
C16 N4 1.48(2) .
C16 H16A 0.9600 .
C16 H16B 0.9600 .
C16 H16C 0.9600 .
C17 N4 1.48(2) .
C17 H17A 0.9600 .
C17 H17B 0.9600 .
C17 H17C 0.9600 .
C18 N5 1.49(3) .
C18 H18A 0.9600 .
C18 H18B 0.9600 .
C18 H18C 0.9600 .
C19 N5 1.49(3) .
C19 H19A 0.9600 .
C19 H19B 0.9600 .
C19 H19C 0.9600 .
C20 N5 1.49(3) .
C20 H20A 0.9600 .
C20 H20B 0.9600 .
C20 H20C 0.9600 .
C21 N5 1.49(3) .
C21 H21A 0.9600 .
C21 H21B 0.9600 .
C21 H21C 0.9600 .
O41 C1 1.254(18) 3_766
